data_4510102
loop_
_publ_author_name
'Mukherjee, Arijit'
'Desiraju, Gautam R.'

_publ_section_title
;
 Combinatorial Exploration of the Structural Landscape of Acid--Pyridine
 Cocrystals
;
_journal_issue 3
_journal_name_full 'Crystal Growth &amp; Design'
_journal_page_first 1375
_journal_paper_doi 10.1021/cg401851z
_journal_volume 14
_journal_year 2014
_chemical_formula_sum 'C20 H20 N4 O5'
_chemical_formula_weight 396.40
_chemical_name_systematic
;
 ?
;
_space_group_IT_number 14
_symmetry_cell_setting monoclinic
_symmetry_space_group_name_Hall '-P 2ybc'
_symmetry_space_group_name_H-M 'P 1 21/c 1'
_atom_sites_solution_hydrogens geom
_atom_sites_solution_primary direct
_atom_sites_solution_secondary difmap
_audit_creation_method SHELXL-97
_cell_angle_alpha 90.00
_cell_angle_beta 112.28(6)
_cell_angle_gamma 90.00
_cell_formula_units_Z 4
_cell_length_a 17.085(19)
_cell_length_b 5.193(5)
_cell_length_c 22.891(16)
_cell_measurement_reflns_used 3727
_cell_measurement_temperature 150(2)
_cell_measurement_theta_max 27.5
_cell_measurement_theta_min 1.9
_cell_volume 1879(3)
_computing_cell_refinement
;
CrystalClear-SM Expert 2.0 rc14 (Rigaku, 2009)
;
_computing_data_collection
;
CrystalClear-SM Expert 2.0 rc14 (Rigaku, 2009)
;
_computing_data_reduction
;
CrystalClear-SM Expert 2.0 rc14 (Rigaku, 2009)
;
_computing_structure_refinement 'SHELXL-97 (Sheldrick, 2008)'
_computing_structure_solution 'SHELXL-97 (Sheldrick, 2008)'
_diffrn_ambient_temperature 150(2)
_diffrn_detector CCD
_diffrn_detector_area_resol_mean 13.6612
_diffrn_measured_fraction_theta_full 0.993
_diffrn_measured_fraction_theta_max 0.993
_diffrn_measurement_device
;
XtaLABmini: Fixed Chi 2 circle
;
_diffrn_measurement_device_type
;
Rigaku Mercury375R (2x2 bin mode)
;
_diffrn_measurement_specimen_support Fiber
_diffrn_radiation_monochromator 'Graphite Monochromator'
_diffrn_radiation_source 'fine-focus sealed tube'
_diffrn_radiation_type MoK\a
_diffrn_radiation_wavelength 0.71073
_diffrn_reflns_av_R_equivalents 0.1035
_diffrn_reflns_av_sigmaI/netI 0.0953
_diffrn_reflns_limit_h_max 22
_diffrn_reflns_limit_h_min -22
_diffrn_reflns_limit_k_max 6
_diffrn_reflns_limit_k_min -6
_diffrn_reflns_limit_l_max 29
_diffrn_reflns_limit_l_min -29
_diffrn_reflns_number 18795
_diffrn_reflns_theta_full 27.50
_diffrn_reflns_theta_max 27.50
_diffrn_reflns_theta_min 1.29
_exptl_absorpt_coefficient_mu 0.103
_exptl_absorpt_correction_T_max 1.000
_exptl_absorpt_correction_T_min 0.799
_exptl_absorpt_correction_type multi-scan
_exptl_absorpt_process_details 'Jacobson, R. (1998) Private communication'
_exptl_crystal_density_diffrn 1.401
_exptl_crystal_density_method 'not measured'
_exptl_crystal_F_000 832
_exptl_crystal_size_max 0.3
_exptl_crystal_size_mid 0.1
_exptl_crystal_size_min 0.1
_refine_diff_density_max 0.311
_refine_diff_density_min -0.366
_refine_diff_density_rms 0.069
_refine_ls_extinction_method none
_refine_ls_goodness_of_fit_ref 1.145
_refine_ls_hydrogen_treatment constr
_refine_ls_matrix_type full
_refine_ls_number_parameters 262
_refine_ls_number_reflns 4284
_refine_ls_number_restraints 0
_refine_ls_restrained_S_all 1.145
_refine_ls_R_factor_all 0.1038
_refine_ls_R_factor_gt 0.0692
_refine_ls_shift/su_max 0.000
_refine_ls_shift/su_mean 0.000
_refine_ls_structure_factor_coef Fsqd
_refine_ls_weighting_details 'calc w=1/[\s^2^(Fo^2^)+(0.0826P)^2^+0.7422P] where P=(Fo^2^+2Fc^2^)/3'
_refine_ls_weighting_scheme calc
_refine_ls_wR_factor_gt 0.1615
_refine_ls_wR_factor_ref 0.2001
_reflns_number_gt 3058
_reflns_number_total 4284
_reflns_threshold_expression >2\s(I)
_cod_data_source_file cg401851z_si_002.cif
_cod_data_source_block 13
_cod_depositor_comments
;
The following automatic conversions were performed:

'_exptl_absorpt_correction_type' value 'Multi-scan' changed to
'multi-scan' according to
/usr/data/users/saulius/crontab/automatic-downloads/current/ACS/lib/dictionaries/cif_core.dic
dictionary named 'cif_core.dic' version 2.4.2 from 2011-04-26.

Automatic conversion script
Id: cif_fix_values 2281 2013-09-26 08:29:07Z andrius 
;
_cod_original_sg_symbol_H-M 'P 21/c'
_cod_database_code 4510102

loop_
_symmetry_equiv_pos_as_xyz
'x, y, z'
'-x, y+1/2, -z+1/2'
'-x, -y, -z'
'x, -y-1/2, z-1/2'

loop_
_atom_site_label
_atom_site_type_symbol
_atom_site_fract_x
_atom_site_fract_y
_atom_site_fract_z
_atom_site_U_iso_or_equiv
_atom_site_adp_type
_atom_site_occupancy
_atom_site_symmetry_multiplicity
_atom_site_calc_flag
_atom_site_refinement_flags
C1 C 0.43464(19) -0.4605(6) -0.23653(14) 0.0321(7) Uani 1 1 d .
H1 H 0.4387 -0.5751 -0.2665 0.039 Uiso 1 1 calc R
C2 C 0.48844(18) -0.4952(5) -0.17430(14) 0.0290(6) Uani 1 1 d .
H2 H 0.5263 -0.6321 -0.1628 0.035 Uiso 1 1 calc R
C3 C 0.48461(17) -0.3208(5) -0.12934(13) 0.0249(6) Uani 1 1 d .
C4 C 0.42555(18) -0.1202(5) -0.14902(14) 0.0306(6) Uani 1 1 d .
H4 H 0.4217 0.0012 -0.1204 0.037 Uiso 1 1 calc R
C5 C 0.37315(19) -0.1071(6) -0.21217(15) 0.0346(7) Uani 1 1 d .
H5 H 0.3329 0.0235 -0.2247 0.042 Uiso 1 1 calc R
C6 C 0.54226(17) -0.3618(5) -0.06184(13) 0.0262(6) Uani 1 1 d .
C7 C -0.14349(17) 0.0083(5) -0.54353(13) 0.0268(6) Uani 1 1 d .
C8 C -0.16857(18) -0.1274(6) -0.50048(14) 0.0312(6) Uani 1 1 d .
H8 H -0.1452 -0.0839 -0.4579 0.037 Uiso 1 1 calc R
C9 C -0.22686(18) -0.3231(6) -0.51997(14) 0.0327(7) Uani 1 1 d .
H9 H -0.2429 -0.4087 -0.4906 0.039 Uiso 1 1 calc R
C10 C -0.26243(17) -0.3949(5) -0.58356(13) 0.0279(6) Uani 1 1 d .
C11 C -0.23898(18) -0.2575(6) -0.62703(14) 0.0311(7) Uani 1 1 d .
H11 H -0.2630 -0.2999 -0.6696 0.037 Uiso 1 1 calc R
C12 C -0.18060(18) -0.0598(6) -0.60748(14) 0.0314(7) Uani 1 1 d .
H12 H -0.1658 0.0290 -0.6371 0.038 Uiso 1 1 calc R
C13 C -0.07998(17) 0.2154(5) -0.52405(13) 0.0274(6) Uani 1 1 d .
C14 C 0.21173(18) -0.3632(5) -0.16439(13) 0.0270(6) Uani 1 1 d .
C15 C 0.19344(19) -0.4874(6) -0.22241(14) 0.0317(7) Uani 1 1 d .
H15 H 0.2241 -0.6328 -0.2244 0.038 Uiso 1 1 calc R
C16 C 0.13041(19) -0.3966(6) -0.27677(14) 0.0331(7) Uani 1 1 d .
H16 H 0.1194 -0.4802 -0.3150 0.040 Uiso 1 1 calc R
C17 C 0.08286(18) -0.1782(6) -0.27446(14) 0.0293(6) Uani 1 1 d .
C18 C 0.09976(19) -0.0588(6) -0.21599(14) 0.0341(7) Uani 1 1 d .
H18 H 0.0676 0.0820 -0.2134 0.041 Uiso 1 1 calc R
C19 C 0.16345(18) -0.1482(6) -0.16249(14) 0.0324(7) Uani 1 1 d .
H19 H 0.1747 -0.0641 -0.1243 0.039 Uiso 1 1 calc R
C20 C 0.28273(18) -0.4573(5) -0.10812(13) 0.0291(6) Uani 1 1 d .
N1 N 0.37661(15) -0.2701(5) -0.25635(12) 0.0327(6) Uani 1 1 d .
N2 N 0.56455(15) -0.1604(4) -0.02359(11) 0.0307(6) Uani 1 1 d .
H2A H 0.6070 -0.1903 0.0168 0.037 Uiso 1 1 d R
H2B H 0.5623 -0.0075 -0.0361 0.037 Uiso 1 1 d R
N3 N -0.32130(15) -0.5905(5) -0.60384(12) 0.0352(6) Uani 1 1 d .
H3A H -0.3228 -0.6625 -0.6400 0.042 Uiso 1 1 d R
H3B H -0.3162 -0.7004 -0.5734 0.042 Uiso 1 1 d R
N4 N 0.01880(16) -0.0863(5) -0.32808(12) 0.0396(7) Uani 1 1 d .
H4A H 0.0246 -0.1258 -0.3555 0.047 Uiso 1 1 d R
H4B H -0.0018 0.0757 -0.3204 0.047 Uiso 1 1 d R
O1 O 0.56767(14) -0.5861(4) -0.04364(9) 0.0345(5) Uani 1 1 d .
O2 O -0.04942(13) 0.2703(4) -0.46284(9) 0.0363(5) Uani 1 1 d .
H2O H -0.0163 0.4013 -0.4509 0.054 Uiso 1 1 d R
O3 O -0.05554(13) 0.3298(4) -0.56148(9) 0.0344(5) Uani 1 1 d .
O4 O 0.32214(14) -0.6568(4) -0.10541(10) 0.0370(5) Uani 1 1 d .
O5 O 0.30221(14) -0.2968(4) -0.05894(10) 0.0382(5) Uani 1 1 d .
H5O H 0.3275 -0.3449 -0.0188 0.057 Uiso 1 1 d R

loop_
_atom_site_aniso_label
_atom_site_aniso_U_11
_atom_site_aniso_U_22
_atom_site_aniso_U_33
_atom_site_aniso_U_23
_atom_site_aniso_U_13
_atom_site_aniso_U_12
C1 0.0349(17) 0.0289(15) 0.0313(15) -0.0019(12) 0.0111(13) 0.0015(12)
C2 0.0283(15) 0.0252(14) 0.0319(15) -0.0017(11) 0.0095(12) 0.0032(11)
C3 0.0261(14) 0.0198(13) 0.0295(14) 0.0004(11) 0.0114(11) -0.0020(10)
C4 0.0350(17) 0.0228(14) 0.0350(16) 0.0002(12) 0.0145(13) 0.0028(11)
C5 0.0307(16) 0.0318(16) 0.0392(18) 0.0067(13) 0.0108(13) 0.0070(12)
C6 0.0291(15) 0.0235(14) 0.0284(14) -0.0021(11) 0.0135(12) -0.0010(11)
C7 0.0246(15) 0.0276(14) 0.0272(14) -0.0007(11) 0.0086(11) 0.0005(11)
C8 0.0289(15) 0.0399(17) 0.0241(14) -0.0004(12) 0.0093(12) -0.0009(12)
C9 0.0294(15) 0.0392(16) 0.0288(15) 0.0054(13) 0.0103(12) -0.0050(13)
C10 0.0230(14) 0.0286(14) 0.0296(15) -0.0016(11) 0.0071(12) 0.0006(11)
C11 0.0313(16) 0.0362(16) 0.0243(14) -0.0037(12) 0.0089(12) -0.0045(12)
C12 0.0306(16) 0.0368(16) 0.0267(15) 0.0012(12) 0.0108(12) -0.0072(12)
C13 0.0258(14) 0.0263(14) 0.0266(14) -0.0008(11) 0.0060(11) 0.0022(11)
C14 0.0291(15) 0.0256(14) 0.0281(14) 0.0005(11) 0.0130(12) -0.0008(11)
C15 0.0351(17) 0.0303(15) 0.0313(16) -0.0023(12) 0.0145(13) 0.0030(12)
C16 0.0388(17) 0.0341(16) 0.0268(15) -0.0021(12) 0.0130(13) 0.0006(13)
C17 0.0251(14) 0.0331(15) 0.0304(15) 0.0034(12) 0.0111(12) -0.0029(12)
C18 0.0347(17) 0.0311(16) 0.0379(17) -0.0014(13) 0.0153(14) 0.0069(12)
C19 0.0331(16) 0.0328(16) 0.0298(15) -0.0037(12) 0.0101(13) 0.0034(12)
C20 0.0335(16) 0.0277(15) 0.0281(14) 0.0004(11) 0.0138(12) -0.0008(12)
N1 0.0302(13) 0.0308(13) 0.0335(14) 0.0001(11) 0.0079(11) -0.0021(10)
N2 0.0385(14) 0.0225(12) 0.0294(13) -0.0026(10) 0.0109(11) 0.0007(10)
N3 0.0346(15) 0.0361(14) 0.0327(14) -0.0034(11) 0.0103(11) -0.0077(11)
N4 0.0382(16) 0.0498(16) 0.0292(14) 0.0031(12) 0.0112(12) 0.0082(12)
O1 0.0465(13) 0.0211(10) 0.0288(11) 0.0005(8) 0.0062(9) 0.0054(9)
O2 0.0396(12) 0.0367(12) 0.0278(11) -0.0051(9) 0.0074(9) -0.0133(9)
O3 0.0372(12) 0.0365(11) 0.0281(11) -0.0005(9) 0.0108(9) -0.0093(9)
O4 0.0414(13) 0.0300(11) 0.0345(12) -0.0003(9) 0.0085(10) 0.0108(9)
O5 0.0486(14) 0.0329(11) 0.0262(11) -0.0034(9) 0.0065(9) 0.0085(10)

loop_
_atom_type_symbol
_atom_type_description
_atom_type_scat_dispersion_real
_atom_type_scat_dispersion_imag
_atom_type_scat_source
C C 0.0033 0.0016 'International Tables Vol C Tables 4.2.6.8 and 6.1.1.4'
H H 0.0000 0.0000 'International Tables Vol C Tables 4.2.6.8 and 6.1.1.4'
N N 0.0061 0.0033 'International Tables Vol C Tables 4.2.6.8 and 6.1.1.4'
O O 0.0106 0.0060 'International Tables Vol C Tables 4.2.6.8 and 6.1.1.4'

loop_
_geom_angle_atom_site_label_1
_geom_angle_atom_site_label_2
_geom_angle_atom_site_label_3
_geom_angle
N1 C1 C2 123.9(3)
N1 C1 H1 118.1
C2 C1 H1 118.1
C1 C2 C3 118.6(3)
C1 C2 H2 120.7
C3 C2 H2 120.7
C2 C3 C4 118.4(3)
C2 C3 C6 118.3(2)
C4 C3 C6 123.3(2)
C5 C4 C3 118.3(3)
C5 C4 H4 120.8
C3 C4 H4 120.8
N1 C5 C4 124.2(3)
N1 C5 H5 117.9
C4 C5 H5 117.9
O1 C6 N2 122.4(3)
O1 C6 C3 118.8(2)
N2 C6 C3 118.8(2)
C12 C7 C8 117.9(3)
C12 C7 C13 119.4(3)
C8 C7 C13 122.7(3)
C9 C8 C7 121.3(3)
C9 C8 H8 119.3
C7 C8 H8 119.3
C8 C9 C10 120.7(3)
C8 C9 H9 119.6
C10 C9 H9 119.6
N3 C10 C9 121.3(3)
N3 C10 C11 120.3(3)
C9 C10 C11 118.4(3)
C12 C11 C10 120.9(3)
C12 C11 H11 119.5
C10 C11 H11 119.5
C11 C12 C7 120.7(3)
C11 C12 H12 119.6
C7 C12 H12 119.6
O3 C13 O2 121.8(3)
O3 C13 C7 123.0(3)
O2 C13 C7 115.2(2)
C19 C14 C15 118.3(3)
C19 C14 C20 122.4(3)
C15 C14 C20 119.2(3)
C16 C15 C14 120.9(3)
C16 C15 H15 119.6
C14 C15 H15 119.6
C15 C16 C17 120.3(3)
C15 C16 H16 119.9
C17 C16 H16 119.9
N4 C17 C18 120.1(3)
N4 C17 C16 121.2(3)
C18 C17 C16 118.6(3)
C19 C18 C17 120.5(3)
C19 C18 H18 119.7
C17 C18 H18 119.7
C18 C19 C14 121.3(3)
C18 C19 H19 119.4
C14 C19 H19 119.4
O4 C20 O5 121.9(3)
O4 C20 C14 125.3(3)
O5 C20 C14 112.8(2)
C5 N1 C1 116.5(3)
C6 N2 H2A 116.0
C6 N2 H2B 123.8
H2A N2 H2B 114.0
C10 N3 H3A 112.2
C10 N3 H3B 111.7
H3A N3 H3B 114.8
C17 N4 H4A 111.1
C17 N4 H4B 111.4
H4A N4 H4B 127.5
C13 O2 H2O 116.9
C20 O5 H5O 124.2

loop_
_geom_bond_atom_site_label_1
_geom_bond_atom_site_label_2
_geom_bond_distance
C1 N1 1.351(4)
C1 C2 1.383(4)
C1 H1 0.9300
C2 C3 1.391(4)
C2 H2 0.9300
C3 C4 1.401(4)
C3 C6 1.500(4)
C4 C5 1.384(4)
C4 H4 0.9300
C5 N1 1.337(4)
C5 H5 0.9300
C6 O1 1.258(3)
C6 N2 1.324(4)
C7 C12 1.402(4)
C7 C8 1.404(4)
C7 C13 1.472(4)
C8 C9 1.374(4)
C8 H8 0.9300
C9 C10 1.399(4)
C9 H9 0.9300
C10 N3 1.380(4)
C10 C11 1.401(4)
C11 C12 1.382(4)
C11 H11 0.9300
C12 H12 0.9300
C13 O3 1.238(4)
C13 O2 1.328(3)
C14 C19 1.398(4)
C14 C15 1.401(4)
C14 C20 1.478(4)
C15 C16 1.384(4)
C15 H15 0.9300
C16 C17 1.408(4)
C16 H16 0.9300
C17 N4 1.383(4)
C17 C18 1.402(4)
C18 C19 1.374(4)
C18 H18 0.9300
C19 H19 0.9300
C20 O4 1.224(4)
C20 O5 1.338(3)
N2 H2A 0.9469
N2 H2B 0.8406
N3 H3A 0.8998
N3 H3B 0.8793
N4 H4A 0.7023
N4 H4B 0.9538
O2 H2O 0.8608
O5 H5O 0.8898

loop_
_geom_torsion_atom_site_label_1
_geom_torsion_atom_site_label_2
_geom_torsion_atom_site_label_3
_geom_torsion_atom_site_label_4
_geom_torsion
N1 C1 C2 C3 -1.7(5)
C1 C2 C3 C4 0.9(4)
C1 C2 C3 C6 179.1(3)
C2 C3 C4 C5 0.8(4)
C6 C3 C4 C5 -177.4(3)
C3 C4 C5 N1 -1.9(5)
C2 C3 C6 O1 -26.1(4)
C4 C3 C6 O1 152.1(3)
C2 C3 C6 N2 153.9(3)
C4 C3 C6 N2 -27.9(4)
C12 C7 C8 C9 0.8(4)
C13 C7 C8 C9 -178.8(3)
C7 C8 C9 C10 0.7(5)
C8 C9 C10 N3 -179.7(3)
C8 C9 C10 C11 -1.8(4)
N3 C10 C11 C12 179.5(3)
C9 C10 C11 C12 1.5(4)
C10 C11 C12 C7 -0.1(4)
C8 C7 C12 C11 -1.0(4)
C13 C7 C12 C11 178.5(3)
C12 C7 C13 O3 -2.0(4)
C8 C7 C13 O3 177.5(3)
C12 C7 C13 O2 178.8(2)
C8 C7 C13 O2 -1.7(4)
C19 C14 C15 C16 1.3(4)
C20 C14 C15 C16 -176.5(3)
C14 C15 C16 C17 -0.6(5)
C15 C16 C17 N4 -179.1(3)
C15 C16 C17 C18 -1.2(4)
N4 C17 C18 C19 -179.8(3)
C16 C17 C18 C19 2.2(4)
C17 C18 C19 C14 -1.5(5)
C15 C14 C19 C18 -0.3(5)
C20 C14 C19 C18 177.6(3)
C19 C14 C20 O4 172.9(3)
C15 C14 C20 O4 -9.3(4)
C19 C14 C20 O5 -8.5(4)
C15 C14 C20 O5 169.3(3)
C4 C5 N1 C1 1.1(4)
C2 C1 N1 C5 0.7(4)
